data_4300823
loop_
_publ_author_name
'Daniel L. Reger'
'James R. Gardinier'
'Mark D. Smith'
'Ahmed M. Shahin'
'Gary J. Long'
'Leila Rebbouh'
'Fernande Grandjean'

_publ_contact_author_address
;

Department of Chemistry and Biochemistry

University of South Carolina

Columbia, South Carolina 29208

USA

;
_publ_contact_author_email reger@mail.chem.sc.edu
_publ_contact_author_fax '1 803 777 9521'
_publ_contact_author_name 'Professor Daniel L. Reger'
_publ_contact_author_phone '1 803 777 2587'
_publ_section_title
;

Polymorphism in Fe[(p-IC6H4)B(3-Mepz)3]2 (pz = Pyrazolyl): Impact of

Supramolecular Structure on an Iron(II) Electronic Spin-State Crossover

;
_journal_name_full 'Inorganic Chemistry'
_journal_page_first 1852
_journal_page_last 1866
_journal_paper_doi 10.1021/ic048406q
_journal_volume 44
_journal_year 2005
_chemical_formula_moiety 'C36 H38 B2 Fe I2 N12'
_chemical_formula_sum 'C36 H38 B2 Fe I2 N12'
_chemical_formula_weight 970.05
_chemical_name_systematic
; 

 ? 

;
_space_group_IT_number 14
_symmetry_cell_setting monoclinic
_symmetry_space_group_name_Hall '-P 2ybc'
_symmetry_space_group_name_H-M 'P 1 21/c 1'
_atom_sites_solution_hydrogens geom
_atom_sites_solution_primary direct
_atom_sites_solution_secondary difmap
_audit_creation_method SHELXL-97
_cell_angle_alpha 90.00
_cell_angle_beta 101.1200(10)
_cell_angle_gamma 90.00
_cell_formula_units_Z 2
_cell_length_a 10.4732(5)
_cell_length_b 15.8022(7)
_cell_length_c 11.5601(5)
_cell_measurement_reflns_used 9522
_cell_measurement_temperature 100(1)
_cell_measurement_theta_max 26.430
_cell_measurement_theta_min 2.210
_cell_volume 1877.27(15)
_computing_cell_refinement 'SAINT+ NT V6.22 (Bruker, 2001)'
_computing_data_collection 'SMART NT V5.625 (Bruker, 1998)'
_computing_data_reduction 'SAINT+ NT V6.22'
_computing_molecular_graphics 'SHELXTL V6.1 (Sheldrick, 2000)'
_computing_publication_material 'SHELXTL V6.1'
_computing_structure_refinement 'SHELXL-97 (Sheldrick, 1997)'
_computing_structure_solution 'SHELXS-97 (Sheldrick, 1990)'
_diffrn_ambient_temperature 100(1)
_diffrn_measured_fraction_theta_full 0.998
_diffrn_measured_fraction_theta_max 0.998
_diffrn_measurement_device_type 'Bruker SMART APEX CCD diffractometer'
_diffrn_measurement_method 'omega scans'
_diffrn_radiation_monochromator graphite
_diffrn_radiation_source 'fine-focus sealed tube'
_diffrn_radiation_type MoK\a
_diffrn_radiation_wavelength 0.71073
_diffrn_reflns_av_R_equivalents 0.0354
_diffrn_reflns_av_sigmaI/netI 0.0318
_diffrn_reflns_limit_h_max 10
_diffrn_reflns_limit_h_min -13
_diffrn_reflns_limit_k_max 17
_diffrn_reflns_limit_k_min -19
_diffrn_reflns_limit_l_max 14
_diffrn_reflns_limit_l_min -14
_diffrn_reflns_number 13439
_diffrn_reflns_theta_full 26.43
_diffrn_reflns_theta_max 26.43
_diffrn_reflns_theta_min 1.98
_diffrn_standards_decay_% 0
_exptl_absorpt_coefficient_mu 2.092
_exptl_absorpt_correction_T_max 0.7459
_exptl_absorpt_correction_T_min 0.6316
_exptl_absorpt_correction_type analytical
_exptl_crystal_colour purple
_exptl_crystal_density_diffrn 1.716
_exptl_crystal_density_method 'not measured'
_exptl_crystal_description block
_exptl_crystal_F_000 960
_exptl_crystal_size_max 0.18
_exptl_crystal_size_mid 0.14
_exptl_crystal_size_min 0.10
_refine_diff_density_max 1.229
_refine_diff_density_min -0.713
_refine_diff_density_rms 0.080
_refine_ls_extinction_method none
_refine_ls_goodness_of_fit_ref 1.043
_refine_ls_hydrogen_treatment refU
_refine_ls_matrix_type full
_refine_ls_number_parameters 263
_refine_ls_number_reflns 3856
_refine_ls_number_restraints 0
_refine_ls_restrained_S_all 1.043
_refine_ls_R_factor_all 0.0309
_refine_ls_R_factor_gt 0.0275
_refine_ls_shift/su_max 0.001
_refine_ls_shift/su_mean 0.000
_refine_ls_structure_factor_coef Fsqd
_refine_ls_weighting_details 'calc w=1/[\s^2^(Fo^2^)+(0.0338P)^2^+0.8214P] where P=(Fo^2^+2Fc^2^)/3'
_refine_ls_weighting_scheme calc
_refine_ls_wR_factor_gt 0.0662
_refine_ls_wR_factor_ref 0.0676
_reflns_number_gt 3513
_reflns_number_total 3856
_reflns_threshold_expression >2sigma(I)
_cod_data_source_file ic048406qsi20041223_112656_5.cif
_cod_data_source_block form2_100K
_cod_depositor_comments
;
The following automatic conversions were performed:
'_symmetry_cell_setting' value 'Monoclinic' changed to 'monoclinic'
according to '/home/saulius/struct/CIF-dictionaries/cif_core.dic'
dictionary named 'cif_core.dic' version 2.4.1 from 2010-06-29.

Automatic conversion script
Id: cif_fix_enum 1527 2010-12-29 10:47:43Z saulius 
;
_cod_original_sg_symbol_H-M 'P 21/c'
_cod_database_code 4300823

loop_
_symmetry_equiv_pos_as_xyz
'x, y, z'
'-x, y+1/2, -z+1/2'
'-x, -y, -z'
'x, -y-1/2, z-1/2'

loop_
_atom_site_label
_atom_site_type_symbol
_atom_site_fract_x
_atom_site_fract_y
_atom_site_fract_z
_atom_site_U_iso_or_equiv
_atom_site_adp_type
_atom_site_occupancy
_atom_site_symmetry_multiplicity
_atom_site_calc_flag
_atom_site_refinement_flags
_atom_site_disorder_assembly
_atom_site_disorder_group
Fe1 Fe 0.5000 0.0000 0.5000 0.01183(11) Uani 1 2 d S . .
I1 I -0.129450(17) 0.426311(12) 0.586432(17) 0.03057(8) Uani 1 1 d . . .
B1 B 0.2821(3) 0.12593(17) 0.5318(2) 0.0139(5) Uani 1 1 d . . .
C1 C 0.1798(2) 0.19978(15) 0.54393(19) 0.0152(5) Uani 1 1 d . . .
C2 C 0.0739(2) 0.21994(16) 0.4537(2) 0.0193(5) Uani 1 1 d . . .
H2 H 0.0591 0.1867 0.3840 0.014(6) Uiso 1 1 calc R . .
C3 C -0.0099(2) 0.28652(16) 0.4625(2) 0.0218(5) Uani 1 1 d . . .
H3 H -0.0807 0.2981 0.3997 0.023(7) Uiso 1 1 calc R . .
C4 C 0.0099(2) 0.33576(15) 0.5628(2) 0.0186(5) Uani 1 1 d . . .
C5 C 0.1185(2) 0.32267(16) 0.6504(2) 0.0184(5) Uani 1 1 d . . .
H5 H 0.1361 0.3591 0.7169 0.017(7) Uiso 1 1 calc R . .
C6 C 0.2014(2) 0.25556(15) 0.6399(2) 0.0160(5) Uani 1 1 d . . .
H6 H 0.2758 0.2472 0.7003 0.027(8) Uiso 1 1 calc R . .
C11 C 0.4088(2) 0.24865(16) 0.4493(2) 0.0180(5) Uani 1 1 d . . .
H11 H 0.3509 0.2937 0.4567 0.020(7) Uiso 1 1 calc R . .
C12 C 0.5211(2) 0.25558(16) 0.4062(2) 0.0195(5) Uani 1 1 d . . .
H12 H 0.5560 0.3054 0.3782 0.015(6) Uiso 1 1 calc R . .
C13 C 0.5739(2) 0.17405(16) 0.4119(2) 0.0165(5) Uani 1 1 d . . .
C14 C 0.6973(2) 0.14796(17) 0.3744(2) 0.0219(5) Uani 1 1 d . . .
H14A H 0.7071 0.0864 0.3812 0.035(9) Uiso 1 1 calc R . .
H14B H 0.7715 0.1754 0.4252 0.035(8) Uiso 1 1 calc R . .
H14C H 0.6941 0.1650 0.2924 0.045(10) Uiso 1 1 calc R . .
C21 C 0.3120(2) 0.08490(15) 0.7580(2) 0.0161(5) Uani 1 1 d . . .
H21 H 0.2408 0.1150 0.7780 0.015(6) Uiso 1 1 calc R . .
C22 C 0.3980(2) 0.03491(15) 0.8333(2) 0.0165(5) Uani 1 1 d . . .
H22 H 0.3992 0.0245 0.9144 0.024(7) Uiso 1 1 calc R . .
C23 C 0.4834(2) 0.00264(15) 0.7650(2) 0.0155(5) Uani 1 1 d . . .
C24 C 0.5952(3) -0.05569(16) 0.8066(2) 0.0209(5) Uani 1 1 d . . .
H24A H 0.6240 -0.0807 0.7384 0.031(8) Uiso 1 1 calc R . .
H24B H 0.5678 -0.1008 0.8547 0.048(10) Uiso 1 1 calc R . .
H24C H 0.6671 -0.0239 0.8539 0.047(10) Uiso 1 1 calc R . .
C31 C 0.1033(2) 0.02469(16) 0.4086(2) 0.0177(5) Uani 1 1 d . . .
H31 H 0.0264 0.0539 0.4173 0.026(8) Uiso 1 1 calc R . .
C32 C 0.1076(2) -0.05024(17) 0.3509(2) 0.0214(5) Uani 1 1 d . . .
H32 H 0.0357 -0.0825 0.3113 0.030(8) Uiso 1 1 calc R . .
C33 C 0.2396(2) -0.06983(15) 0.3621(2) 0.0179(5) Uani 1 1 d . . .
C34 C 0.2937(2) -0.14567(16) 0.3104(2) 0.0215(5) Uani 1 1 d . . .
H34A H 0.2768 -0.1407 0.2242 0.047(10) Uiso 1 1 calc R . .
H34B H 0.2520 -0.1970 0.3329 0.044(9) Uiso 1 1 calc R . .
H34C H 0.3878 -0.1489 0.3401 0.026(8) Uiso 1 1 calc R . .
N11 N 0.49657(19) 0.12052(12) 0.45697(16) 0.0137(4) Uani 1 1 d . . .
N12 N 0.39392(19) 0.16733(12) 0.47964(16) 0.0141(4) Uani 1 1 d . . .
N21 N 0.44972(19) 0.03138(12) 0.65359(16) 0.0136(4) Uani 1 1 d . . .
N22 N 0.34551(19) 0.08422(12) 0.65120(17) 0.0130(4) Uani 1 1 d . . .
N31 N 0.31197(19) -0.00929(12) 0.42452(16) 0.0146(4) Uani 1 1 d . . .
N32 N 0.22618(19) 0.05038(13) 0.45106(16) 0.0141(4) Uani 1 1 d . . .

loop_
_atom_site_aniso_label
_atom_site_aniso_U_11
_atom_site_aniso_U_22
_atom_site_aniso_U_33
_atom_site_aniso_U_23
_atom_site_aniso_U_13
_atom_site_aniso_U_12
Fe1 0.0118(2) 0.0128(2) 0.0110(2) -0.00024(17) 0.00247(17) -0.00010(17)
I1 0.02186(12) 0.02767(12) 0.04127(13) -0.00660(8) 0.00379(8) 0.01034(7)
B1 0.0145(13) 0.0156(14) 0.0118(12) -0.0009(10) 0.0030(10) -0.0011(10)
C1 0.0135(12) 0.0172(13) 0.0154(11) 0.0023(9) 0.0043(9) -0.0008(9)
C2 0.0204(13) 0.0209(14) 0.0159(11) -0.0016(10) 0.0017(9) 0.0020(10)
C3 0.0176(13) 0.0234(14) 0.0217(12) 0.0013(10) -0.0033(10) 0.0042(10)
C4 0.0154(13) 0.0159(13) 0.0255(13) 0.0008(10) 0.0063(10) 0.0058(9)
C5 0.0192(13) 0.0191(13) 0.0175(12) -0.0030(10) 0.0048(9) -0.0018(10)
C6 0.0152(12) 0.0172(13) 0.0150(11) 0.0012(9) 0.0019(9) -0.0005(9)
C11 0.0214(13) 0.0150(12) 0.0179(11) 0.0021(9) 0.0043(9) 0.0023(10)
C12 0.0224(14) 0.0174(13) 0.0199(12) 0.0030(10) 0.0070(10) -0.0011(10)
C13 0.0173(13) 0.0176(13) 0.0152(11) 0.0004(9) 0.0046(9) -0.0034(10)
C14 0.0210(14) 0.0197(14) 0.0273(13) 0.0010(11) 0.0099(10) -0.0015(10)
C21 0.0180(13) 0.0161(13) 0.0150(11) -0.0024(9) 0.0053(9) -0.0023(9)
C22 0.0186(13) 0.0176(13) 0.0131(11) -0.0005(9) 0.0026(9) -0.0018(10)
C23 0.0155(12) 0.0161(12) 0.0140(11) -0.0004(9) 0.0010(9) -0.0013(9)
C24 0.0228(14) 0.0239(14) 0.0153(12) 0.0040(10) 0.0021(10) 0.0044(11)
C31 0.0137(12) 0.0218(14) 0.0172(12) 0.0012(10) 0.0019(9) 0.0007(10)
C32 0.0150(13) 0.0258(14) 0.0220(13) -0.0038(10) 0.0003(10) -0.0044(10)
C33 0.0175(13) 0.0197(13) 0.0163(11) -0.0008(9) 0.0024(9) -0.0024(9)
C34 0.0199(13) 0.0215(14) 0.0231(13) -0.0078(10) 0.0038(10) -0.0017(11)
N11 0.0132(10) 0.0153(11) 0.0131(9) -0.0005(8) 0.0036(7) -0.0003(8)
N12 0.0159(11) 0.0139(10) 0.0131(9) -0.0006(8) 0.0041(7) 0.0008(8)
N21 0.0130(10) 0.0127(10) 0.0148(9) 0.0000(8) 0.0020(7) 0.0004(8)
N22 0.0122(10) 0.0131(10) 0.0145(9) -0.0013(7) 0.0046(7) -0.0002(7)
N31 0.0146(10) 0.0164(11) 0.0132(9) -0.0012(8) 0.0039(7) 0.0007(8)
N32 0.0136(10) 0.0158(10) 0.0132(9) -0.0001(8) 0.0033(7) 0.0008(8)

loop_
_atom_type_symbol
_atom_type_description
_atom_type_scat_dispersion_real
_atom_type_scat_dispersion_imag
_atom_type_scat_source
C C 0.0033 0.0016 'International Tables Vol C Tables 4.2.6.8 and 6.1.1.4'
H H 0.0000 0.0000 'International Tables Vol C Tables 4.2.6.8 and 6.1.1.4'
B B 0.0013 0.0007 'International Tables Vol C Tables 4.2.6.8 and 6.1.1.4'
N N 0.0061 0.0033 'International Tables Vol C Tables 4.2.6.8 and 6.1.1.4'
Fe Fe 0.3463 0.8444 'International Tables Vol C Tables 4.2.6.8 and 6.1.1.4'
I I -0.4742 1.8119 'International Tables Vol C Tables 4.2.6.8 and 6.1.1.4'

loop_
_geom_angle_atom_site_label_1
_geom_angle_atom_site_label_2
_geom_angle_atom_site_label_3
_geom_angle
_geom_angle_site_symmetry_1
_geom_angle_site_symmetry_3
_geom_angle_publ_flag
N11 Fe1 N11 180.0 3_656 . ?
N11 Fe1 N31 89.56(8) 3_656 3_656 ?
N11 Fe1 N31 90.44(8) . 3_656 ?
N11 Fe1 N31 90.44(8) 3_656 . ?
N11 Fe1 N31 89.56(8) . . ?
N31 Fe1 N31 180.00(5) 3_656 . ?
N11 Fe1 N21 90.61(8) 3_656 . ?
N11 Fe1 N21 89.39(8) . . ?
N31 Fe1 N21 90.01(8) 3_656 . ?
N31 Fe1 N21 89.99(8) . . ?
N11 Fe1 N21 89.39(8) 3_656 3_656 ?
N11 Fe1 N21 90.61(8) . 3_656 ?
N31 Fe1 N21 89.99(8) 3_656 3_656 ?
N31 Fe1 N21 90.01(8) . 3_656 ?
N21 Fe1 N21 180.0 . 3_656 ?
N22 B1 N32 104.67(18) . . ?
N22 B1 N12 107.25(18) . . ?
N32 B1 N12 108.24(18) . . ?
N22 B1 C1 114.03(19) . . ?
N32 B1 C1 115.34(19) . . ?
N12 B1 C1 106.96(19) . . ?
C6 C1 C2 115.4(2) . . ?
C6 C1 B1 121.1(2) . . ?
C2 C1 B1 123.0(2) . . ?
C3 C2 C1 122.6(2) . . ?
C3 C2 H2 118.7 . . ?
C1 C2 H2 118.7 . . ?
C4 C3 C2 119.7(2) . . ?
C4 C3 H3 120.2 . . ?
C2 C3 H3 120.2 . . ?
C3 C4 C5 120.0(2) . . ?
C3 C4 I1 119.91(18) . . ?
C5 C4 I1 120.02(18) . . ?
C4 C5 C6 119.3(2) . . ?
C4 C5 H5 120.4 . . ?
C6 C5 H5 120.4 . . ?
C5 C6 C1 122.7(2) . . ?
C5 C6 H6 118.6 . . ?
C1 C6 H6 118.6 . . ?
N12 C11 C12 108.8(2) . . ?
N12 C11 H11 125.6 . . ?
C12 C11 H11 125.6 . . ?
C11 C12 C13 105.6(2) . . ?
C11 C12 H12 127.2 . . ?
C13 C12 H12 127.2 . . ?
N11 C13 C12 109.6(2) . . ?
N11 C13 C14 123.9(2) . . ?
C12 C13 C14 126.5(2) . . ?
C13 C14 H14A 109.5 . . ?
C13 C14 H14B 109.5 . . ?
H14A C14 H14B 109.5 . . ?
C13 C14 H14C 109.5 . . ?
H14A C14 H14C 109.5 . . ?
H14B C14 H14C 109.5 . . ?
N22 C21 C22 108.7(2) . . ?
N22 C21 H21 125.6 . . ?
C22 C21 H21 125.6 . . ?
C21 C22 C23 105.3(2) . . ?
C21 C22 H22 127.4 . . ?
C23 C22 H22 127.4 . . ?
N21 C23 C22 109.8(2) . . ?
N21 C23 C24 124.1(2) . . ?
C22 C23 C24 126.1(2) . . ?
C23 C24 H24A 109.5 . . ?
C23 C24 H24B 109.5 . . ?
H24A C24 H24B 109.5 . . ?
C23 C24 H24C 109.5 . . ?
H24A C24 H24C 109.5 . . ?
H24B C24 H24C 109.5 . . ?
N32 C31 C32 108.7(2) . . ?
N32 C31 H31 125.7 . . ?
C32 C31 H31 125.7 . . ?
C31 C32 C33 105.8(2) . . ?
C31 C32 H32 127.1 . . ?
C33 C32 H32 127.1 . . ?
N31 C33 C32 109.8(2) . . ?
N31 C33 C34 124.5(2) . . ?
C32 C33 C34 125.7(2) . . ?
C33 C34 H34A 109.5 . . ?
C33 C34 H34B 109.5 . . ?
H34A C34 H34B 109.5 . . ?
C33 C34 H34C 109.5 . . ?
H34A C34 H34C 109.5 . . ?
H34B C34 H34C 109.5 . . ?
C13 N11 N12 106.74(19) . . ?
C13 N11 Fe1 136.43(17) . . ?
N12 N11 Fe1 116.79(14) . . ?
C11 N12 N11 109.26(19) . . ?
C11 N12 B1 129.3(2) . . ?
N11 N12 B1 121.47(19) . . ?
C23 N21 N22 106.58(18) . . ?
C23 N21 Fe1 134.18(17) . . ?
N22 N21 Fe1 118.43(14) . . ?
C21 N22 N21 109.48(19) . . ?
C21 N22 B1 131.8(2) . . ?
N21 N22 B1 118.52(18) . . ?
C33 N31 N32 106.43(19) . . ?
C33 N31 Fe1 133.94(17) . . ?
N32 N31 Fe1 118.84(14) . . ?
C31 N32 N31 109.3(2) . . ?
C31 N32 B1 132.1(2) . . ?
N31 N32 B1 118.15(18) . . ?

loop_
_geom_bond_atom_site_label_1
_geom_bond_atom_site_label_2
_geom_bond_distance
_geom_bond_site_symmetry_2
_geom_bond_publ_flag
Fe1 N11 1.967(2) 3_656 ?
Fe1 N11 1.967(2) . ?
Fe1 N31 1.9996(19) 3_656 ?
Fe1 N31 1.9996(19) . ?
Fe1 N21 2.0091(19) . ?
Fe1 N21 2.0091(19) 3_656 ?
I1 C4 2.099(2) . ?
B1 N22 1.558(3) . ?
B1 N32 1.559(3) . ?
B1 N12 1.561(3) . ?
B1 C1 1.609(3) . ?
C1 C6 1.401(3) . ?
C1 C2 1.404(3) . ?
C2 C3 1.386(4) . ?
C2 H2 0.9500 . ?
C3 C4 1.378(3) . ?
C3 H3 0.9500 . ?
C4 C5 1.384(3) . ?
C5 C6 1.391(3) . ?
C5 H5 0.9500 . ?
C6 H6 0.9500 . ?
C11 N12 1.349(3) . ?
C11 C12 1.367(3) . ?
C11 H11 0.9500 . ?
C12 C13 1.399(3) . ?
C12 H12 0.9500 . ?
C13 N11 1.344(3) . ?
C13 C14 1.498(4) . ?
C14 H14A 0.9800 . ?
C14 H14B 0.9800 . ?
C14 H14C 0.9800 . ?
C21 N22 1.347(3) . ?
C21 C22 1.375(3) . ?
C21 H21 0.9500 . ?
C22 C23 1.398(3) . ?
C22 H22 0.9500 . ?
C23 N21 1.346(3) . ?
C23 C24 1.495(3) . ?
C24 H24A 0.9800 . ?
C24 H24B 0.9800 . ?
C24 H24C 0.9800 . ?
C31 N32 1.349(3) . ?
C31 C32 1.364(4) . ?
C31 H31 0.9500 . ?
C32 C33 1.398(4) . ?
C32 H32 0.9500 . ?
C33 N31 1.341(3) . ?
C33 C34 1.499(3) . ?
C34 H34A 0.9800 . ?
C34 H34B 0.9800 . ?
C34 H34C 0.9800 . ?
N11 N12 1.371(3) . ?
N21 N22 1.370(3) . ?
N31 N32 1.377(3) . ?

loop_
_geom_torsion_atom_site_label_1
_geom_torsion_atom_site_label_2
_geom_torsion_atom_site_label_3
_geom_torsion_atom_site_label_4
_geom_torsion
_geom_torsion_site_symmetry_1
_geom_torsion_site_symmetry_2
_geom_torsion_site_symmetry_3
_geom_torsion_site_symmetry_4
_geom_torsion_publ_flag
N22 B1 C1 C6 37.3(3) . . . . ?
N32 B1 C1 C6 158.5(2) . . . . ?
N12 B1 C1 C6 -81.1(3) . . . . ?
N22 B1 C1 C2 -151.4(2) . . . . ?
N32 B1 C1 C2 -30.2(3) . . . . ?
N12 B1 C1 C2 90.2(3) . . . . ?
C6 C1 C2 C3 -4.8(4) . . . . ?
B1 C1 C2 C3 -176.6(2) . . . . ?
C1 C2 C3 C4 0.2(4) . . . . ?
C2 C3 C4 C5 4.8(4) . . . . ?
C2 C3 C4 I1 -172.07(19) . . . . ?
C3 C4 C5 C6 -4.8(4) . . . . ?
I1 C4 C5 C6 172.10(18) . . . . ?
C4 C5 C6 C1 -0.2(4) . . . . ?
C2 C1 C6 C5 4.8(4) . . . . ?
B1 C1 C6 C5 176.8(2) . . . . ?
N12 C11 C12 C13 0.0(3) . . . . ?
C11 C12 C13 N11 -0.2(3) . . . . ?
C11 C12 C13 C14 179.8(2) . . . . ?
N22 C21 C22 C23 -1.3(3) . . . . ?
C21 C22 C23 N21 -0.4(3) . . . . ?
C21 C22 C23 C24 -179.9(2) . . . . ?
N32 C31 C32 C33 1.0(3) . . . . ?
C31 C32 C33 N31 0.3(3) . . . . ?
C31 C32 C33 C34 -178.4(2) . . . . ?
C12 C13 N11 N12 0.3(2) . . . . ?
C14 C13 N11 N12 -179.7(2) . . . . ?
C12 C13 N11 Fe1 -177.10(17) . . . . ?
C14 C13 N11 Fe1 2.8(4) . . . . ?
N11 Fe1 N11 C13 -166(100) 3_656 . . . ?
N31 Fe1 N11 C13 43.6(2) 3_656 . . . ?
N31 Fe1 N11 C13 -136.4(2) . . . . ?
N21 Fe1 N11 C13 133.6(2) . . . . ?
N21 Fe1 N11 C13 -46.4(2) 3_656 . . . ?
N11 Fe1 N11 N12 17(100) 3_656 . . . ?
N31 Fe1 N11 N12 -133.64(15) 3_656 . . . ?
N31 Fe1 N11 N12 46.36(15) . . . . ?
N21 Fe1 N11 N12 -43.63(15) . . . . ?
N21 Fe1 N11 N12 136.37(15) 3_656 . . . ?
C12 C11 N12 N11 0.2(3) . . . . ?
C12 C11 N12 B1 -179.4(2) . . . . ?
C13 N11 N12 C11 -0.3(2) . . . . ?
Fe1 N11 N12 C11 177.69(14) . . . . ?
C13 N11 N12 B1 179.31(19) . . . . ?
Fe1 N11 N12 B1 -2.7(2) . . . . ?
N22 B1 N12 C11 -122.3(2) . . . . ?
N32 B1 N12 C11 125.3(2) . . . . ?
C1 B1 N12 C11 0.4(3) . . . . ?
N22 B1 N12 N11 58.2(2) . . . . ?
N32 B1 N12 N11 -54.3(3) . . . . ?
C1 B1 N12 N11 -179.13(18) . . . . ?
C22 C23 N21 N22 1.9(3) . . . . ?
C24 C23 N21 N22 -178.6(2) . . . . ?
C22 C23 N21 Fe1 -167.21(17) . . . . ?
C24 C23 N21 Fe1 12.3(4) . . . . ?
N11 Fe1 N21 C23 38.1(2) 3_656 . . . ?
N11 Fe1 N21 C23 -141.9(2) . . . . ?
N31 Fe1 N21 C23 -51.5(2) 3_656 . . . ?
N31 Fe1 N21 C23 128.5(2) . . . . ?
N21 Fe1 N21 C23 -150(100) 3_656 . . . ?
N11 Fe1 N21 N22 -130.04(17) 3_656 . . . ?
N11 Fe1 N21 N22 49.96(17) . . . . ?
N31 Fe1 N21 N22 140.40(17) 3_656 . . . ?
N31 Fe1 N21 N22 -39.60(17) . . . . ?
N21 Fe1 N21 N22 42(100) 3_656 . . . ?
C22 C21 N22 N21 2.5(3) . . . . ?
C22 C21 N22 B1 177.6(2) . . . . ?
C23 N21 N22 C21 -2.7(3) . . . . ?
Fe1 N21 N22 C21 168.42(15) . . . . ?
C23 N21 N22 B1 -178.52(19) . . . . ?
Fe1 N21 N22 B1 -7.4(3) . . . . ?
N32 B1 N22 C21 -110.5(3) . . . . ?
N12 B1 N22 C21 134.7(2) . . . . ?
C1 B1 N22 C21 16.5(3) . . . . ?
N32 B1 N22 N21 64.2(2) . . . . ?
N12 B1 N22 N21 -50.6(3) . . . . ?
C1 B1 N22 N21 -168.83(19) . . . . ?
C32 C33 N31 N32 -1.4(3) . . . . ?
C34 C33 N31 N32 177.3(2) . . . . ?
C32 C33 N31 Fe1 167.90(18) . . . . ?
C34 C33 N31 Fe1 -13.4(4) . . . . ?
N11 Fe1 N31 C33 -36.5(2) 3_656 . . . ?
N11 Fe1 N31 C33 143.5(2) . . . . ?
N31 Fe1 N31 C33 144(100) 3_656 . . . ?
N21 Fe1 N31 C33 -127.1(2) . . . . ?
N21 Fe1 N31 C33 52.9(2) 3_656 . . . ?
N11 Fe1 N31 N32 131.79(16) 3_656 . . . ?
N11 Fe1 N31 N32 -48.21(16) . . . . ?
N31 Fe1 N31 N32 -47(100) 3_656 . . . ?
N21 Fe1 N31 N32 41.18(16) . . . . ?
N21 Fe1 N31 N32 -138.82(16) 3_656 . . . ?
C32 C31 N32 N31 -1.9(3) . . . . ?
C32 C31 N32 B1 -174.2(2) . . . . ?
C33 N31 N32 C31 2.1(2) . . . . ?
Fe1 N31 N32 C31 -169.18(15) . . . . ?
C33 N31 N32 B1 175.6(2) . . . . ?
Fe1 N31 N32 B1 4.3(3) . . . . ?
N22 B1 N32 C31 109.5(3) . . . . ?
N12 B1 N32 C31 -136.4(2) . . . . ?
C1 B1 N32 C31 -16.7(4) . . . . ?
N22 B1 N32 N31 -62.3(2) . . . . ?
N12 B1 N32 N31 51.9(3) . . . . ?
C1 B1 N32 N31 171.58(19) . . . . ?
